data_7707517
loop_
_publ_author_name
'Cheung, Wai-Man'
'Chong, Man-Chun'
'Sung, Herman H.-Y.'
'Cheng, Shun-Cheung'
'Williams, Ian D.'
'Ko, Chi-Chiu'
'Leung, Wa-Hung'

_publ_section_title
;
 Synthesis, structure and reactivity of iridium complexes containing a
 bis-cyclometalated tridentate C^N^C ligand.
;
_journal_issue 24
_journal_name_full 'Dalton transactions (Cambridge, England : 2003)'
_journal_page_first 8512
_journal_page_last 8523
_journal_paper_doi 10.1039/d1dt01269j
_journal_volume 50
_journal_year 2021
_chemical_formula_moiety 'C58 H63 Ir N2 O4 S'
_chemical_formula_sum 'C58 H63 Ir N2 O4 S'
_chemical_formula_weight 1076.36
_space_group_crystal_system triclinic
_space_group_IT_number 2
_space_group_name_Hall '-P 1'
_space_group_name_H-M_alt 'P -1'
_atom_sites_solution_hydrogens geom
_atom_sites_solution_primary dual
_audit_creation_date 2021-03-03
_audit_creation_method
;
Olex2 1.3-beta
(compiled 2020.11.12 svn.r5f609507 for OlexSys, GUI svn.r6226)
;
_audit_update_record
;
2021-03-25 deposited with the CCDC.	2021-05-27 downloaded from the CCDC.
;
_cell_angle_alpha 94.912(3)
_cell_angle_beta 99.262(3)
_cell_angle_gamma 105.162(3)
_cell_formula_units_Z 2
_cell_length_a 10.3452(4)
_cell_length_b 15.7451(6)
_cell_length_c 16.1341(6)
_cell_measurement_reflns_used 12477
_cell_measurement_temperature 173.00(10)
_cell_measurement_theta_max 76.8050
_cell_measurement_theta_min 3.7630
_cell_volume 2480.87(17)
_computing_cell_refinement 'CrysAlisPro 1.171.40.69a (Rigaku OD, 2020)'
_computing_data_collection 'CrysAlisPro 1.171.40.69a (Rigaku OD, 2020)'
_computing_data_reduction 'CrysAlisPro 1.171.40.69a (Rigaku OD, 2020)'
_computing_molecular_graphics 'Olex2 1.3-beta (Dolomanov et al., 2009)'
_computing_publication_material 'Olex2 1.3-beta (Dolomanov et al., 2009)'
_computing_structure_refinement 'SHELXL 2014/7 (Sheldrick, 2015)'
_computing_structure_solution 'SHELXT 2014/4 (Sheldrick, 2014)'
_diffrn_ambient_environment N~2~
_diffrn_ambient_temperature 173.00(10)
_diffrn_detector 'CCD plate'
_diffrn_detector_area_resol_mean 5.1788
_diffrn_detector_type Atlas
_diffrn_measured_fraction_theta_full 0.993
_diffrn_measured_fraction_theta_max 0.956
_diffrn_measurement_details
;
List of Runs (angles in degrees, time in seconds):

  # Type    Start    End  Width  t~exp~   \w     \q     \k     \f   Frames
#--------------------------------------------------------------------------
  1  \w     59.00 141.00   1.00    4.00    --  113.00 -45.00  90.00   82
  2  \w   -116.00 -14.00   1.00    2.00    --  -39.95 -37.00-120.00  102
  3  \w    -61.00  -6.00   1.00    2.00    --  -39.95 125.00  60.00   55
  4  \w    -83.00  -6.00   1.00    2.00    --  -39.95 125.00 -30.00   77
  5  \w   -116.00 -27.00   1.00    2.00    --  -39.95 -37.00 150.00   89
  6  \w     45.00  97.00   1.00    2.00    --   39.95-125.00-120.00   52
  7  \w    138.00 178.00   1.00    4.00    --  113.00  30.00 120.00   40
  8  \w     41.00 136.00   1.00    4.00    --  113.00 -61.00 -30.00   95
  9  \w     84.00 122.00   1.00    4.00    --  113.00  30.00 120.00   38
 10  \w     83.00 176.00   1.00    4.00    --  113.00  61.00 -90.00   93
 11  \w     67.00 109.00   1.00    4.00    --  113.00-111.00-150.00   42
 12  \w     35.00  61.00   1.00    4.00    --  113.00-111.00-150.00   26
 13  \w     39.00 109.00   1.00    4.00    --  113.00-111.00   0.00   70
 14  \w     62.00 171.00   1.00    4.00    --  113.00  15.00  60.00  109
 15  \w     47.00 109.00   1.00    4.00    --  113.00-111.00 150.00   62
 16  \w     50.00 143.00   1.00    4.00    --  113.00 -61.00-180.00   93
;
_diffrn_measurement_device 'kappa diffractometer'
_diffrn_measurement_device_type 'SuperNova, Dual, Cu at home/near, Atlas'
_diffrn_measurement_method '\w scans'
_diffrn_orient_matrix_type 'CrysAlisPro convention (1999,Acta A55,543-557)'
_diffrn_orient_matrix_UB_11 0.0782764000
_diffrn_orient_matrix_UB_12 0.0097701000
_diffrn_orient_matrix_UB_13 0.0915783000
_diffrn_orient_matrix_UB_21 -0.0420511000
_diffrn_orient_matrix_UB_22 0.0848217000
_diffrn_orient_matrix_UB_23 0.0221885000
_diffrn_orient_matrix_UB_31 -0.1296426000
_diffrn_orient_matrix_UB_32 -0.0563400000
_diffrn_orient_matrix_UB_33 0.0255334000
_diffrn_radiation_monochromator mirror
_diffrn_radiation_probe x-ray
_diffrn_radiation_type CuK\a
_diffrn_radiation_wavelength 1.54184
_diffrn_reflns_av_R_equivalents 0.0287
_diffrn_reflns_av_unetI/netI 0.0450
_diffrn_reflns_Laue_measured_fraction_full 0.993
_diffrn_reflns_Laue_measured_fraction_max 0.956
_diffrn_reflns_limit_h_max 11
_diffrn_reflns_limit_h_min -13
_diffrn_reflns_limit_k_max 19
_diffrn_reflns_limit_k_min -19
_diffrn_reflns_limit_l_max 20
_diffrn_reflns_limit_l_min -19
_diffrn_reflns_number 16355
_diffrn_reflns_point_group_measured_fraction_full 0.993
_diffrn_reflns_point_group_measured_fraction_max 0.956
_diffrn_reflns_theta_full 67.684
_diffrn_reflns_theta_max 76.966
_diffrn_reflns_theta_min 2.934
_diffrn_source 'micro-focus sealed X-ray tube'
_diffrn_source_current 0.80
_diffrn_source_power 0.040
_diffrn_source_target Cu
_diffrn_source_type 'SuperNova (Cu) X-ray Source'
_diffrn_source_voltage 50
_exptl_absorpt_coefficient_mu 5.981
_exptl_absorpt_correction_T_max 1.00000
_exptl_absorpt_correction_T_min 0.71305
_exptl_absorpt_correction_type psi-scan
_exptl_absorpt_process_details
;
CrysAlisPro 1.171.40.69a (Rigaku Oxford Diffraction, 2020)
Empirical absorption correction using spherical harmonics,
 implemented in SCALE3 ABSPACK scaling algorithm.
;
_exptl_crystal_colour red
_exptl_crystal_colour_primary red
_exptl_crystal_density_diffrn 1.441
_exptl_crystal_description plate
_exptl_crystal_F_000 1100
_exptl_crystal_size_max 0.13
_exptl_crystal_size_mid 0.05
_exptl_crystal_size_min 0.02
_refine_diff_density_max 0.898
_refine_diff_density_min -1.136
_refine_diff_density_rms 0.081
_refine_ls_extinction_method none
_refine_ls_goodness_of_fit_ref 1.035
_refine_ls_hydrogen_treatment constr
_refine_ls_matrix_type full
_refine_ls_number_parameters 647
_refine_ls_number_reflns 10011
_refine_ls_number_restraints 60
_refine_ls_restrained_S_all 1.044
_refine_ls_R_factor_all 0.0280
_refine_ls_R_factor_gt 0.0257
_refine_ls_shift/su_max 0.002
_refine_ls_shift/su_mean 0.000
_refine_ls_structure_factor_coef Fsqd
_refine_ls_weighting_details 'w=1/[\s^2^(Fo^2^)+(0.0272P)^2^+0.3907P] where P=(Fo^2^+2Fc^2^)/3'
_refine_ls_weighting_scheme calc
_refine_ls_wR_factor_gt 0.0620
_refine_ls_wR_factor_ref 0.0638
_reflns_Friedel_coverage 0.000
_reflns_number_gt 9437
_reflns_number_total 10011
_reflns_threshold_expression 'I > 2\s(I)'
_cod_data_source_file d1dt01269j2.cif
_cod_data_source_block wai264cu_173k
_cod_depositor_comments 'Adding full bibliography for 7707513--7707520.cif.'
_cod_database_code 7707517
_shelx_shelxl_version_number 2014/7
_chemical_oxdiff_formula 'Ir N2 C40 H38 O Cl2 S'
_shelx_space_group_comment
;
The symmetry employed for this shelxl refinement is uniquely defined
by the following loop, which should always be used as a source of
symmetry information in preference to the above space-group names.
They are only intended as comments.
;
_shelx_estimated_absorpt_t_max 0.890
_shelx_estimated_absorpt_t_min 0.510
_reflns_odcompleteness_completeness 98.52
_reflns_odcompleteness_iscentric 1
_reflns_odcompleteness_theta 71.98
_olex2_refinement_description
;
1. Fixed Uiso
 At 1.2 times of:
  All C(H) groups
 At 1.5 times of:
  All C(H,H,H) groups
2. Rigid body (RIGU) restrains
 C34, C37, C38, C39, C40
 with sigma for 1-2 distances of 0.001 and sigma for 1-3 distances of 0.001
 C34, C37A, C38A, C39A, C40A
 with sigma for 1-2 distances of 0.001 and sigma for 1-3 distances of 0.001
3. Others
 Fixed Sof: C37(0.64) C37A(0.36) C38(0.64) H38A(0.64) H38B(0.64) H38C(0.64)
 C38A(0.36) H38D(0.36) H38E(0.36) H38F(0.36) C39(0.64) H39A(0.64) H39B(0.64)
 H39C(0.64) C39A(0.36) H39D(0.36) H39E(0.36) H39F(0.36) C40(0.64) H40A(0.64)
 H40B(0.64) H40C(0.64) C40A(0.36) H40D(0.36) H40E(0.36) H40F(0.36)
4.a Aromatic/amide H refined with riding coordinates:
 C12(H12), C13(H13), C14(H14), C23(H23), C25(H25), C26(H26), C32(H32),
 C33(H33), C35(H35), C36(H36), C42(H42), C43(H43), C44(H44), C53(H53), C55(H55),
  C56(H56), C62(H62), C63(H63), C65(H65), C66(H66), C72(H72), C73(H73),
 C75(H75), C76(H76)
4.b Idealised Me refined as rotating group:
 C28(H28A,H28B,H28C), C29(H29A,H29B,H29C), C30(H30A,H30B,H30C), C38(H38A,H38B,
 H38C), C38A(H38D,H38E,H38F), C39(H39A,H39B,H39C), C39A(H39D,H39E,H39F),
 C40(H40A,H40B,H40C), C40A(H40D,H40E,H40F), C58(H58A,H58B,H58C), C59(H59A,H59B,
 H59C), C60(H60A,H60B,H60C), C68(H68A,H68B,H68C), C69(H69A,H69B,H69C), C70(H70A,
 H70B,H70C), C77(H77A,H77B,H77C)
;
_olex2_date_sample_data_collection 2021-02-26
_olex2_submission_special_instructions 'No special instructions were received'
_oxdiff_exptl_absorpt_empirical_details
;
Empirical correction (ABSPACK) includes:
- Absorption correction using spherical harmonics
- Frame scaling
;
_oxdiff_exptl_absorpt_empirical_full_max 2.255
_oxdiff_exptl_absorpt_empirical_full_min 0.752

loop_
_space_group_symop_operation_xyz
'x, y, z'
'-x, -y, -z'

loop_
_atom_site_label
_atom_site_type_symbol
_atom_site_fract_x
_atom_site_fract_y
_atom_site_fract_z
_atom_site_U_iso_or_equiv
_atom_site_adp_type
_atom_site_occupancy
_atom_site_site_symmetry_order
_atom_site_calc_flag
_atom_site_refinement_flags_posn
_atom_site_refinement_flags_adp
_atom_site_refinement_flags_occupancy
_atom_site_disorder_assembly
_atom_site_disorder_group
Ir1 Ir 0.38753(2) 0.23327(2) 0.50486(2) 0.02000(4) Uani 1 1 d . . . . .
S1 S 0.19977(6) 0.29754(4) 0.63506(4) 0.02408(12) Uani 1 1 d . . . . .
O1 O 0.1242(2) 0.09438(14) 0.43933(15) 0.0383(5) Uani 1 1 d . . . . .
O2 O 0.33538(19) 0.29123(14) 0.61896(13) 0.0300(4) Uani 1 1 d . . . . .
O3 O 0.1508(2) 0.36252(14) 0.59120(14) 0.0336(4) Uani 1 1 d . . . . .
O4 O 0.1019(2) 0.21141(14) 0.62495(15) 0.0359(5) Uani 1 1 d . . . . .
N1 N 0.5726(2) 0.34285(14) 0.52711(14) 0.0205(4) Uani 1 1 d . . . . .
N2 N 0.5076(2) 0.14216(14) 0.55938(15) 0.0253(4) Uani 1 1 d . . . . .
C1 C 0.2246(3) 0.14652(18) 0.46712(18) 0.0296(6) Uani 1 1 d . . . . .
C11 C 0.5632(3) 0.39899(16) 0.46715(16) 0.0221(5) Uani 1 1 d . . . . .
C12 C 0.6769(3) 0.46039(19) 0.45305(18) 0.0280(5) Uani 1 1 d . . . . .
H12 H 0.6674 0.5001 0.4129 0.034 Uiso 1 1 calc R U . . .
C13 C 0.8042(3) 0.4643(2) 0.49703(19) 0.0300(6) Uani 1 1 d . . . . .
H13 H 0.8835 0.5040 0.4853 0.036 Uiso 1 1 calc R U . . .
C14 C 0.8144(3) 0.40922(19) 0.55873(18) 0.0290(6) Uani 1 1 d . . . . .
H14 H 0.9015 0.4104 0.5894 0.035 Uiso 1 1 calc R U . . .
C15 C 0.6965(3) 0.35185(18) 0.57593(17) 0.0239(5) Uani 1 1 d . . . . .
C21 C 0.4252(3) 0.38971(17) 0.42126(16) 0.0224(5) Uani 1 1 d . . . . .
C22 C 0.3185(3) 0.32036(17) 0.43634(16) 0.0236(5) Uani 1 1 d . . . . .
C23 C 0.1865(3) 0.31138(18) 0.39383(17) 0.0246(5) Uani 1 1 d . . . . .
H23 H 0.1134 0.2664 0.4058 0.029 Uiso 1 1 calc R U . . .
C24 C 0.1582(3) 0.36659(19) 0.33386(17) 0.0268(5) Uani 1 1 d . . . . .
C25 C 0.2662(3) 0.43358(19) 0.31880(18) 0.0296(6) Uani 1 1 d . . . . .
H25 H 0.2496 0.4713 0.2778 0.035 Uiso 1 1 calc R U . . .
C26 C 0.3980(3) 0.44603(18) 0.36288(18) 0.0273(5) Uani 1 1 d . . . . .
H26 H 0.4701 0.4933 0.3532 0.033 Uiso 1 1 calc R U . . .
C27 C 0.0122(3) 0.3503(2) 0.28506(19) 0.0330(6) Uani 1 1 d . . . . .
C28 C 0.0010(4) 0.4161(3) 0.2211(3) 0.0558(10) Uani 1 1 d . . . . .
H28A H -0.0939 0.4029 0.1916 0.084 Uiso 1 1 calc R U . . .
H28B H 0.0592 0.4105 0.1798 0.084 Uiso 1 1 calc R U . . .
H28C H 0.0307 0.4767 0.2511 0.084 Uiso 1 1 calc R U . . .
C29 C -0.0367(4) 0.2567(3) 0.2354(3) 0.0501(9) Uani 1 1 d . . . . .
H29A H -0.0424 0.2127 0.2752 0.075 Uiso 1 1 calc R U . . .
H29B H 0.0279 0.2494 0.1990 0.075 Uiso 1 1 calc R U . . .
H29C H -0.1270 0.2481 0.2004 0.075 Uiso 1 1 calc R U . . .
C30 C -0.0821(3) 0.3601(3) 0.3461(3) 0.0516(9) Uani 1 1 d . . . . .
H30A H -0.0565 0.4218 0.3731 0.077 Uiso 1 1 calc R U . . .
H30B H -0.0741 0.3210 0.3897 0.077 Uiso 1 1 calc R U . . .
H30C H -0.1765 0.3437 0.3151 0.077 Uiso 1 1 calc R U . . .
C31 C 0.7122(3) 0.31663(17) 0.65816(17) 0.0244(5) Uani 1 1 d . . . . .
C32 C 0.8262(3) 0.2877(2) 0.68699(19) 0.0306(6) Uani 1 1 d . . . . .
H32 H 0.8829 0.2771 0.6488 0.037 Uiso 1 1 calc R U . . .
C33 C 0.8569(3) 0.2746(2) 0.7709(2) 0.0359(6) Uani 1 1 d . . . . .
H33 H 0.9337 0.2537 0.7889 0.043 Uiso 1 1 calc R U . . .
C34 C 0.7784(3) 0.2911(2) 0.8293(2) 0.0369(6) Uani 1 1 d . U . . .
C35 C 0.6630(3) 0.3179(2) 0.79928(19) 0.0307(6) Uani 1 1 d . . . . .
H35 H 0.6060 0.3283 0.8374 0.037 Uiso 1 1 calc R U . . .
C36 C 0.6295(3) 0.32990(18) 0.71519(18) 0.0259(5) Uani 1 1 d . . . . .
H36 H 0.5496 0.3473 0.6964 0.031 Uiso 1 1 calc R U . . .
C37 C 0.8152(11) 0.2773(6) 0.9224(6) 0.0499(13) Uani 0.64 1 d . U P A 1
C37A C 0.830(2) 0.2985(13) 0.9265(12) 0.0531(18) Uani 0.36 1 d . U P A 2
C38 C 0.9651(6) 0.3238(5) 0.9547(4) 0.0571(13) Uani 0.64 1 d . U P A 1
H38A H 1.0200 0.2966 0.9226 0.086 Uiso 0.64 1 calc R U P A 1
H38B H 0.9891 0.3182 1.0149 0.086 Uiso 0.64 1 calc R U P A 1
H38C H 0.9831 0.3868 0.9477 0.086 Uiso 0.64 1 calc R U P A 1
C38A C 0.9077(13) 0.3979(9) 0.9624(7) 0.064(2) Uani 0.36 1 d . U P A 2
H38D H 0.9780 0.4204 0.9295 0.095 Uiso 0.36 1 calc R U P A 2
H38E H 0.9505 0.4016 1.0219 0.095 Uiso 0.36 1 calc R U P A 2
H38F H 0.8429 0.4337 0.9583 0.095 Uiso 0.36 1 calc R U P A 2
C39 C 0.7969(7) 0.1769(5) 0.9291(4) 0.0644(14) Uani 0.64 1 d . U P A 1
H39A H 0.6994 0.1452 0.9169 0.097 Uiso 0.64 1 calc R U P A 1
H39B H 0.8371 0.1700 0.9865 0.097 Uiso 0.64 1 calc R U P A 1
H39C H 0.8425 0.1525 0.8882 0.097 Uiso 0.64 1 calc R U P A 1
C39A C 0.9334(12) 0.2498(10) 0.9484(7) 0.058(2) Uani 0.36 1 d . U P A 2
H39D H 0.8983 0.1885 0.9200 0.088 Uiso 0.36 1 calc R U P A 2
H39E H 0.9525 0.2498 1.0099 0.088 Uiso 0.36 1 calc R U P A 2
H39F H 1.0175 0.2791 0.9296 0.088 Uiso 0.36 1 calc R U P A 2
C40 C 0.7311(9) 0.3124(7) 0.9778(5) 0.0671(17) Uani 0.64 1 d . U P A 1
H40A H 0.7419 0.3754 0.9730 0.101 Uiso 0.64 1 calc R U P A 1
H40B H 0.7621 0.3055 1.0369 0.101 Uiso 0.64 1 calc R U P A 1
H40C H 0.6348 0.2791 0.9595 0.101 Uiso 0.64 1 calc R U P A 1
C40A C 0.7119(14) 0.2664(11) 0.9701(8) 0.062(2) Uani 0.36 1 d . U P A 2
H40D H 0.6529 0.3060 0.9641 0.092 Uiso 0.36 1 calc R U P A 2
H40E H 0.7462 0.2664 1.0304 0.092 Uiso 0.36 1 calc R U P A 2
H40F H 0.6597 0.2060 0.9443 0.092 Uiso 0.36 1 calc R U P A 2
C41 C 0.5972(3) 0.13358(18) 0.50788(19) 0.0280(5) Uani 1 1 d . . . . .
C42 C 0.7082(3) 0.1010(2) 0.5342(2) 0.0386(7) Uani 1 1 d . . . . .
H42 H 0.7739 0.1007 0.4994 0.046 Uiso 1 1 calc R U . . .
C43 C 0.7212(4) 0.0693(2) 0.6112(2) 0.0426(7) Uani 1 1 d . . . . .
H43 H 0.7969 0.0479 0.6307 0.051 Uiso 1 1 calc R U . . .
C44 C 0.6228(3) 0.0692(2) 0.6592(2) 0.0374(7) Uani 1 1 d . . . . .
H44 H 0.6266 0.0434 0.7104 0.045 Uiso 1 1 calc R U . . .
C45 C 0.5175(3) 0.10685(18) 0.63342(18) 0.0291(5) Uani 1 1 d . . . . .
C51 C 0.5672(3) 0.15634(17) 0.42212(18) 0.0263(5) Uani 1 1 d . . . . .
C52 C 0.4577(3) 0.19239(17) 0.40301(17) 0.0238(5) Uani 1 1 d . . . . .
C53 C 0.4160(3) 0.20477(19) 0.31941(17) 0.0280(5) Uani 1 1 d . . . . .
H53 H 0.3397 0.2274 0.3060 0.034 Uiso 1 1 calc R U . . .
C54 C 0.4826(3) 0.18507(19) 0.25511(18) 0.0300(6) Uani 1 1 d . . . . .
C55 C 0.5944(3) 0.1512(2) 0.2767(2) 0.0342(6) Uani 1 1 d . . . . .
H55 H 0.6425 0.1379 0.2342 0.041 Uiso 1 1 calc R U . . .
C56 C 0.6354(3) 0.1370(2) 0.3586(2) 0.0326(6) Uani 1 1 d . . . . .
H56 H 0.7111 0.1137 0.3718 0.039 Uiso 1 1 calc R U . . .
C57 C 0.4449(4) 0.2073(3) 0.1654(2) 0.0422(8) Uani 1 1 d . . . . .
C58 C 0.5508(4) 0.2942(4) 0.1567(3) 0.0731(16) Uani 1 1 d . . . . .
H58A H 0.5486 0.3418 0.1993 0.110 Uiso 1 1 calc R U . . .
H58B H 0.5289 0.3106 0.1000 0.110 Uiso 1 1 calc R U . . .
H58C H 0.6421 0.2854 0.1655 0.110 Uiso 1 1 calc R U . . .
C59 C 0.4455(7) 0.1326(5) 0.0995(3) 0.095(2) Uani 1 1 d . . . . .
H59A H 0.5378 0.1256 0.1051 0.143 Uiso 1 1 calc R U . . .
H59B H 0.4169 0.1468 0.0427 0.143 Uiso 1 1 calc R U . . .
H59C H 0.3824 0.0772 0.1083 0.143 Uiso 1 1 calc R U . . .
C60 C 0.3048(3) 0.2243(3) 0.1478(2) 0.0453(8) Uani 1 1 d . . . . .
H60A H 0.2357 0.1733 0.1595 0.068 Uiso 1 1 calc R U . . .
H60B H 0.2826 0.2329 0.0883 0.068 Uiso 1 1 calc R U . . .
H60C H 0.3062 0.2777 0.1843 0.068 Uiso 1 1 calc R U . . .
C61 C 0.4117(3) 0.09824(18) 0.68618(18) 0.0293(6) Uani 1 1 d . . . . .
C62 C 0.2730(3) 0.06920(19) 0.65125(18) 0.0308(6) Uani 1 1 d . . . . .
H62 H 0.2444 0.0646 0.5917 0.037 Uiso 1 1 calc R U . . .
C63 C 0.1756(3) 0.0469(2) 0.70151(19) 0.0330(6) Uani 1 1 d . . . . .
H63 H 0.0817 0.0278 0.6757 0.040 Uiso 1 1 calc R U . . .
C64 C 0.2127(3) 0.05188(19) 0.78897(19) 0.0319(6) Uani 1 1 d . . . . .
C65 C 0.3526(3) 0.0820(2) 0.82419(19) 0.0335(6) Uani 1 1 d . . . . .
H65 H 0.3814 0.0869 0.8838 0.040 Uiso 1 1 calc R U . . .
C66 C 0.4488(3) 0.10451(19) 0.77410(19) 0.0321(6) Uani 1 1 d . . . . .
H66 H 0.5427 0.1248 0.7999 0.039 Uiso 1 1 calc R U . . .
C67 C 0.1087(4) 0.0285(2) 0.8469(2) 0.0424(7) Uani 1 1 d . . . . .
C68 C 0.1229(5) 0.1119(3) 0.9089(3) 0.0613(11) Uani 1 1 d . . . . .
H68A H 0.2165 0.1330 0.9414 0.092 Uiso 1 1 calc R U . . .
H68B H 0.0591 0.0972 0.9477 0.092 Uiso 1 1 calc R U . . .
H68C H 0.1023 0.1585 0.8770 0.092 Uiso 1 1 calc R U . . .
C69 C 0.1400(5) -0.0432(3) 0.8990(3) 0.0590(11) Uani 1 1 d . . . . .
H69A H 0.1415 -0.0946 0.8607 0.088 Uiso 1 1 calc R U . . .
H69B H 0.0693 -0.0615 0.9328 0.088 Uiso 1 1 calc R U . . .
H69C H 0.2291 -0.0193 0.9367 0.088 Uiso 1 1 calc R U . . .
C70 C -0.0369(4) -0.0040(4) 0.7975(3) 0.0661(13) Uani 1 1 d . . . . .
H70A H -0.0999 -0.0172 0.8370 0.099 Uiso 1 1 calc R U . . .
H70B H -0.0474 -0.0578 0.7588 0.099 Uiso 1 1 calc R U . . .
H70C H -0.0573 0.0422 0.7649 0.099 Uiso 1 1 calc R U . . .
C71 C 0.2417(3) 0.34069(18) 0.74436(18) 0.0251(5) Uani 1 1 d . . . . .
C72 C 0.3000(3) 0.2954(2) 0.8027(2) 0.0363(6) Uani 1 1 d . . . . .
H72 H 0.3184 0.2415 0.7842 0.044 Uiso 1 1 calc R U . . .
C73 C 0.3315(3) 0.3284(2) 0.8879(2) 0.0375(7) Uani 1 1 d . . . . .
H73 H 0.3721 0.2969 0.9272 0.045 Uiso 1 1 calc R U . . .
C74 C 0.3056(3) 0.4059(2) 0.9174(2) 0.0379(7) Uani 1 1 d . . . . .
C75 C 0.2500(4) 0.4513(3) 0.8578(2) 0.0496(9) Uani 1 1 d . . . . .
H75 H 0.2330 0.5056 0.8762 0.060 Uiso 1 1 calc R U . . .
C76 C 0.2186(4) 0.4198(2) 0.7722(2) 0.0418(7) Uani 1 1 d . . . . .
H76 H 0.1812 0.4525 0.7327 0.050 Uiso 1 1 calc R U . . .
C77 C 0.3336(4) 0.4382(3) 1.0109(2) 0.0530(9) Uani 1 1 d . . . . .
H77A H 0.2505 0.4166 1.0337 0.080 Uiso 1 1 calc R U . . .
H77B H 0.3624 0.5033 1.0199 0.080 Uiso 1 1 calc R U . . .
H77C H 0.4062 0.4158 1.0399 0.080 Uiso 1 1 calc R U . . .

loop_
_atom_site_aniso_label
_atom_site_aniso_U_11
_atom_site_aniso_U_22
_atom_site_aniso_U_33
_atom_site_aniso_U_23
_atom_site_aniso_U_13
_atom_site_aniso_U_12
Ir1 0.02012(6) 0.02163(6) 0.01871(6) 0.00310(4) 0.00354(4) 0.00660(4)
S1 0.0213(3) 0.0276(3) 0.0252(3) 0.0054(2) 0.0069(2) 0.0081(2)
O1 0.0289(10) 0.0336(11) 0.0412(12) 0.0012(9) -0.0028(9) -0.0037(8)
O2 0.0229(9) 0.0440(11) 0.0230(9) -0.0021(8) 0.0044(7) 0.0112(8)
O3 0.0378(11) 0.0383(11) 0.0298(10) 0.0124(9) 0.0076(9) 0.0164(9)
O4 0.0280(10) 0.0317(11) 0.0455(13) 0.0038(9) 0.0069(9) 0.0044(8)
N1 0.0197(9) 0.0225(10) 0.0203(10) 0.0030(8) 0.0046(8) 0.0072(8)
N2 0.0299(11) 0.0237(10) 0.0259(11) 0.0065(9) 0.0059(9) 0.0123(9)
C1 0.0350(15) 0.0282(13) 0.0255(13) 0.0034(11) 0.0044(11) 0.0100(11)
C11 0.0242(12) 0.0216(11) 0.0214(12) 0.0022(9) 0.0058(10) 0.0075(9)
C12 0.0255(13) 0.0320(13) 0.0262(13) 0.0080(11) 0.0046(11) 0.0061(10)
C13 0.0239(13) 0.0349(14) 0.0300(14) 0.0060(11) 0.0070(11) 0.0045(10)
C14 0.0218(12) 0.0378(15) 0.0269(13) 0.0058(11) 0.0035(10) 0.0076(11)
C15 0.0249(12) 0.0276(12) 0.0202(12) 0.0022(10) 0.0038(10) 0.0099(10)
C21 0.0227(12) 0.0238(12) 0.0214(12) 0.0032(9) 0.0028(10) 0.0084(9)
C22 0.0269(12) 0.0254(12) 0.0199(12) 0.0020(9) 0.0041(10) 0.0106(10)
C23 0.0212(11) 0.0281(12) 0.0235(12) 0.0026(10) 0.0019(10) 0.0070(9)
C24 0.0270(13) 0.0333(14) 0.0231(12) 0.0007(10) 0.0017(10) 0.0161(11)
C25 0.0339(14) 0.0327(14) 0.0257(13) 0.0083(11) 0.0025(11) 0.0162(11)
C26 0.0277(13) 0.0279(13) 0.0277(13) 0.0074(10) 0.0036(11) 0.0097(10)
C27 0.0297(14) 0.0406(16) 0.0289(14) 0.0021(12) -0.0039(11) 0.0165(12)
C28 0.050(2) 0.063(2) 0.054(2) 0.0164(19) -0.0095(18) 0.0244(18)
C29 0.0401(17) 0.053(2) 0.051(2) -0.0104(17) -0.0103(16) 0.0198(15)
C30 0.0325(16) 0.072(3) 0.049(2) -0.0076(18) -0.0012(15) 0.0225(16)
C31 0.0240(12) 0.0273(12) 0.0226(12) 0.0059(10) 0.0035(10) 0.0080(10)
C32 0.0269(13) 0.0417(16) 0.0285(14) 0.0082(12) 0.0089(11) 0.0154(11)
C33 0.0297(14) 0.0535(18) 0.0301(15) 0.0120(13) 0.0026(12) 0.0213(13)
C34 0.0325(14) 0.0555(18) 0.0252(11) 0.0134(12) 0.0033(10) 0.0158(13)
C35 0.0271(13) 0.0419(16) 0.0254(14) 0.0071(11) 0.0066(11) 0.0118(11)
C36 0.0197(11) 0.0314(13) 0.0258(13) 0.0046(10) 0.0025(10) 0.0067(10)
C37 0.046(2) 0.081(3) 0.0258(17) 0.0204(18) 0.0020(14) 0.021(2)
C37A 0.051(3) 0.086(4) 0.025(2) 0.015(2) 0.0008(17) 0.024(3)
C38 0.052(2) 0.087(3) 0.031(2) 0.013(2) -0.0001(16) 0.019(2)
C38A 0.065(4) 0.088(4) 0.035(3) 0.010(2) 0.000(3) 0.021(3)
C39 0.065(3) 0.084(3) 0.044(3) 0.027(2) -0.004(2) 0.022(2)
C39A 0.056(4) 0.090(5) 0.033(3) 0.020(3) 0.002(3) 0.026(4)
C40 0.070(3) 0.109(4) 0.034(2) 0.023(3) 0.011(2) 0.040(3)
C40A 0.056(4) 0.099(6) 0.030(3) 0.017(3) 0.005(3) 0.022(4)
C41 0.0314(13) 0.0269(13) 0.0298(14) 0.0040(10) 0.0067(11) 0.0143(11)
C42 0.0408(16) 0.0494(18) 0.0349(16) 0.0062(13) 0.0093(13) 0.0276(14)
C43 0.0494(18) 0.0485(19) 0.0398(18) 0.0099(14) 0.0052(15) 0.0313(16)
C44 0.0459(17) 0.0379(16) 0.0351(16) 0.0125(13) 0.0053(13) 0.0225(14)
C45 0.0369(14) 0.0265(13) 0.0263(13) 0.0046(10) 0.0069(11) 0.0120(11)
C51 0.0274(12) 0.0243(12) 0.0278(13) 0.0041(10) 0.0063(11) 0.0074(10)
C52 0.0281(12) 0.0212(11) 0.0226(12) 0.0003(9) 0.0070(10) 0.0074(9)
C53 0.0301(13) 0.0313(13) 0.0210(12) 0.0004(10) 0.0020(10) 0.0084(10)
C54 0.0328(14) 0.0331(14) 0.0233(13) 0.0022(11) 0.0077(11) 0.0069(11)
C55 0.0392(16) 0.0357(15) 0.0330(15) 0.0047(12) 0.0176(13) 0.0130(12)
C56 0.0358(14) 0.0328(14) 0.0360(16) 0.0079(12) 0.0131(12) 0.0167(12)
C57 0.0433(17) 0.065(2) 0.0214(14) 0.0049(14) 0.0093(13) 0.0194(16)
C58 0.049(2) 0.113(4) 0.058(3) 0.053(3) 0.012(2) 0.011(2)
C59 0.130(5) 0.141(5) 0.032(2) -0.021(3) -0.006(3) 0.092(5)
C60 0.0391(17) 0.070(2) 0.0262(15) 0.0100(15) 0.0037(13) 0.0148(16)
C61 0.0401(15) 0.0255(13) 0.0254(13) 0.0086(10) 0.0072(12) 0.0123(11)
C62 0.0405(15) 0.0282(13) 0.0243(13) 0.0070(10) 0.0048(11) 0.0104(11)
C63 0.0352(15) 0.0333(14) 0.0293(15) 0.0083(11) 0.0043(12) 0.0076(12)
C64 0.0413(15) 0.0267(13) 0.0292(14) 0.0074(11) 0.0083(12) 0.0100(11)
C65 0.0450(16) 0.0316(14) 0.0237(13) 0.0081(11) 0.0042(12) 0.0102(12)
C66 0.0373(15) 0.0303(14) 0.0285(14) 0.0075(11) 0.0033(12) 0.0096(11)
C67 0.0479(18) 0.0452(18) 0.0324(16) 0.0120(14) 0.0118(14) 0.0057(14)
C68 0.068(3) 0.064(3) 0.057(3) 0.002(2) 0.035(2) 0.014(2)
C69 0.075(3) 0.054(2) 0.046(2) 0.0244(18) 0.019(2) 0.004(2)
C70 0.045(2) 0.098(4) 0.049(2) 0.022(2) 0.0156(18) 0.001(2)
C71 0.0231(12) 0.0278(13) 0.0266(13) 0.0060(10) 0.0102(10) 0.0070(10)
C72 0.0486(17) 0.0326(15) 0.0339(16) 0.0080(12) 0.0084(13) 0.0208(13)
C73 0.0464(17) 0.0399(16) 0.0301(15) 0.0102(13) 0.0051(13) 0.0182(13)
C74 0.0414(16) 0.0442(17) 0.0281(15) 0.0035(13) 0.0078(13) 0.0118(13)
C75 0.073(2) 0.0478(19) 0.0371(18) -0.0006(15) 0.0081(17) 0.0368(18)
C76 0.057(2) 0.0425(17) 0.0341(16) 0.0068(13) 0.0070(15) 0.0296(15)
C77 0.063(2) 0.066(2) 0.0317(18) -0.0015(16) 0.0048(16) 0.0250(19)

loop_
_atom_type_symbol
_atom_type_description
_atom_type_scat_dispersion_real
_atom_type_scat_dispersion_imag
_atom_type_scat_source
C C 0.0181 0.0091 'International Tables Vol C Tables 4.2.6.8 and 6.1.1.4'
H H 0.0000 0.0000 'International Tables Vol C Tables 4.2.6.8 and 6.1.1.4'
Ir Ir -4.7710 6.5667 'International Tables Vol C Tables 4.2.6.8 and 6.1.1.4'
N N 0.0311 0.0180 'International Tables Vol C Tables 4.2.6.8 and 6.1.1.4'
O O 0.0492 0.0322 'International Tables Vol C Tables 4.2.6.8 and 6.1.1.4'
S S 0.3331 0.5567 'International Tables Vol C Tables 4.2.6.8 and 6.1.1.4'

loop_
_geom_angle_atom_site_label_1
_geom_angle_atom_site_label_2
_geom_angle_atom_site_label_3
_geom_angle
_geom_angle_site_symmetry_1
_geom_angle_site_symmetry_3
_geom_angle_publ_flag
O2 Ir1 N2 101.50(8) . . ?
N1 Ir1 O2 88.17(8) . . ?
N1 Ir1 N2 90.59(8) . . ?
C1 Ir1 O2 97.67(10) . . ?
C1 Ir1 N1 169.77(10) . . ?
C1 Ir1 N2 96.44(10) . . ?
C1 Ir1 C22 91.14(11) . . ?
C1 Ir1 C52 89.52(12) . . ?
C22 Ir1 O2 90.63(9) . . ?
C22 Ir1 N1 80.35(9) . . ?
C22 Ir1 N2 164.67(9) . . ?
C52 Ir1 O2 172.78(9) . . ?
C52 Ir1 N1 84.62(9) . . ?
C52 Ir1 N2 78.28(10) . . ?
C52 Ir1 C22 88.51(10) . . ?
O2 S1 C71 100.96(12) . . ?
O3 S1 O2 113.55(12) . . ?
O3 S1 C71 106.28(13) . . ?
O4 S1 O2 112.03(13) . . ?
O4 S1 O3 114.55(13) . . ?
O4 S1 C71 108.23(13) . . ?
S1 O2 Ir1 129.38(12) . . ?
C11 N1 Ir1 109.82(16) . . ?
C15 N1 Ir1 129.97(17) . . ?
C15 N1 C11 118.5(2) . . ?
C41 N2 Ir1 107.80(17) . . ?
C45 N2 Ir1 133.47(19) . . ?
C45 N2 C41 118.1(2) . . ?
O1 C1 Ir1 176.1(3) . . ?
N1 C11 C12 121.5(2) . . ?
N1 C11 C21 115.4(2) . . ?
C12 C11 C21 123.1(2) . . ?
C11 C12 H12 119.9 . . ?
C13 C12 C11 120.1(3) . . ?
C13 C12 H12 119.9 . . ?
C12 C13 H13 120.6 . . ?
C12 C13 C14 118.7(3) . . ?
C14 C13 H13 120.6 . . ?
C13 C14 H14 120.0 . . ?
C13 C14 C15 120.0(2) . . ?
C15 C14 H14 120.0 . . ?
N1 C15 C14 120.7(2) . . ?
N1 C15 C31 122.5(2) . . ?
C14 C15 C31 115.8(2) . . ?
C22 C21 C11 118.0(2) . . ?
C26 C21 C11 122.2(2) . . ?
C26 C21 C22 119.8(2) . . ?
C21 C22 Ir1 112.36(18) . . ?
C23 C22 Ir1 128.2(2) . . ?
C23 C22 C21 118.6(2) . . ?
C22 C23 H23 119.0 . . ?
C22 C23 C24 122.1(2) . . ?
C24 C23 H23 119.0 . . ?
C23 C24 C27 119.9(3) . . ?
C25 C24 C23 118.1(2) . . ?
C25 C24 C27 121.9(3) . . ?
C24 C25 H25 119.6 . . ?
C26 C25 C24 120.8(2) . . ?
C26 C25 H25 119.6 . . ?
C21 C26 H26 119.8 . . ?
C25 C26 C21 120.5(3) . . ?
C25 C26 H26 119.8 . . ?
C24 C27 C28 112.6(3) . . ?
C24 C27 C29 109.4(2) . . ?
C29 C27 C28 107.5(3) . . ?
C30 C27 C24 110.1(3) . . ?
C30 C27 C28 107.3(3) . . ?
C30 C27 C29 109.8(3) . . ?
C27 C28 H28A 109.5 . . ?
C27 C28 H28B 109.5 . . ?
C27 C28 H28C 109.5 . . ?
H28A C28 H28B 109.5 . . ?
H28A C28 H28C 109.5 . . ?
H28B C28 H28C 109.5 . . ?
C27 C29 H29A 109.5 . . ?
C27 C29 H29B 109.5 . . ?
C27 C29 H29C 109.5 . . ?
H29A C29 H29B 109.5 . . ?
H29A C29 H29C 109.5 . . ?
H29B C29 H29C 109.5 . . ?
C27 C30 H30A 109.5 . . ?
C27 C30 H30B 109.5 . . ?
C27 C30 H30C 109.5 . . ?
H30A C30 H30B 109.5 . . ?
H30A C30 H30C 109.5 . . ?
H30B C30 H30C 109.5 . . ?
C32 C31 C15 120.8(2) . . ?
C36 C31 C15 119.4(2) . . ?
C36 C31 C32 118.4(2) . . ?
C31 C32 H32 119.8 . . ?
C33 C32 C31 120.4(3) . . ?
C33 C32 H32 119.8 . . ?
C32 C33 H33 119.1 . . ?
C32 C33 C34 121.7(3) . . ?
C34 C33 H33 119.1 . . ?
C33 C34 C35 117.2(3) . . ?
C33 C34 C37 121.0(5) . . ?
C33 C34 C37A 121.9(9) . . ?
C35 C34 C37 121.8(5) . . ?
C35 C34 C37A 119.8(9) . . ?
C34 C35 H35 119.1 . . ?
C36 C35 C34 121.7(3) . . ?
C36 C35 H35 119.1 . . ?
C31 C36 H36 119.8 . . ?
C35 C36 C31 120.4(2) . . ?
C35 C36 H36 119.8 . . ?
C34 C37 C39 110.2(7) . . ?
C38 C37 C34 108.5(7) . . ?
C38 C37 C39 106.4(8) . . ?
C40 C37 C34 112.4(8) . . ?
C40 C37 C38 109.6(8) . . ?
C40 C37 C39 109.5(8) . . ?
C34 C37A C38A 109.3(12) . . ?
C39A C37A C34 113.2(15) . . ?
C39A C37A C38A 104.1(14) . . ?
C39A C37A C40A 110.1(14) . . ?
C40A C37A C34 110.2(14) . . ?
C40A C37A C38A 109.9(16) . . ?
C37 C38 H38A 109.5 . . ?
C37 C38 H38B 109.5 . . ?
C37 C38 H38C 109.5 . . ?
H38A C38 H38B 109.5 . . ?
H38A C38 H38C 109.5 . . ?
H38B C38 H38C 109.5 . . ?
C37A C38A H38D 109.5 . . ?
C37A C38A H38E 109.5 . . ?
C37A C38A H38F 109.5 . . ?
H38D C38A H38E 109.5 . . ?
H38D C38A H38F 109.5 . . ?
H38E C38A H38F 109.5 . . ?
C37 C39 H39A 109.5 . . ?
C37 C39 H39B 109.5 . . ?
C37 C39 H39C 109.5 . . ?
H39A C39 H39B 109.5 . . ?
H39A C39 H39C 109.5 . . ?
H39B C39 H39C 109.5 . . ?
C37A C39A H39D 109.5 . . ?
C37A C39A H39E 109.5 . . ?
C37A C39A H39F 109.5 . . ?
H39D C39A H39E 109.5 . . ?
H39D C39A H39F 109.5 . . ?
H39E C39A H39F 109.5 . . ?
C37 C40 H40A 109.5 . . ?
C37 C40 H40B 109.5 . . ?
C37 C40 H40C 109.5 . . ?
H40A C40 H40B 109.5 . . ?
H40A C40 H40C 109.5 . . ?
H40B C40 H40C 109.5 . . ?
C37A C40A H40D 109.5 . . ?
C37A C40A H40E 109.5 . . ?
C37A C40A H40F 109.5 . . ?
H40D C40A H40E 109.5 . . ?
H40D C40A H40F 109.5 . . ?
H40E C40A H40F 109.5 . . ?
N2 C41 C42 121.8(3) . . ?
N2 C41 C51 116.5(2) . . ?
C42 C41 C51 121.7(3) . . ?
C41 C42 H42 120.4 . . ?
C43 C42 C41 119.3(3) . . ?
C43 C42 H42 120.4 . . ?
C42 C43 H43 120.6 . . ?
C44 C43 C42 118.8(3) . . ?
C44 C43 H43 120.6 . . ?
C43 C44 H44 119.8 . . ?
C43 C44 C45 120.4(3) . . ?
C45 C44 H44 119.8 . . ?
N2 C45 C44 120.9(3) . . ?
N2 C45 C61 122.4(3) . . ?
C44 C45 C61 116.4(3) . . ?
C52 C51 C41 117.4(2) . . ?
C56 C51 C41 122.7(3) . . ?
C56 C51 C52 119.6(3) . . ?
C51 C52 Ir1 114.7(2) . . ?
C53 C52 Ir1 126.2(2) . . ?
C53 C52 C51 118.8(2) . . ?
C52 C53 H53 118.9 . . ?
C54 C53 C52 122.1(3) . . ?
C54 C53 H53 118.9 . . ?
C53 C54 C55 117.7(3) . . ?
C53 C54 C57 121.7(3) . . ?
C55 C54 C57 120.4(3) . . ?
C54 C55 H55 119.5 . . ?
C56 C55 C54 121.0(3) . . ?
C56 C55 H55 119.5 . . ?
C51 C56 H56 119.7 . . ?
C55 C56 C51 120.7(3) . . ?
C55 C56 H56 119.7 . . ?
C54 C57 C58 107.5(3) . . ?
C59 C57 C54 110.8(3) . . ?
C59 C57 C58 110.5(4) . . ?
C59 C57 C60 108.1(3) . . ?
C60 C57 C54 113.0(3) . . ?
C60 C57 C58 106.8(3) . . ?
C57 C58 H58A 109.5 . . ?
C57 C58 H58B 109.5 . . ?
C57 C58 H58C 109.5 . . ?
H58A C58 H58B 109.5 . . ?
H58A C58 H58C 109.5 . . ?
H58B C58 H58C 109.5 . . ?
C57 C59 H59A 109.5 . . ?
C57 C59 H59B 109.5 . . ?
C57 C59 H59C 109.5 . . ?
H59A C59 H59B 109.5 . . ?
H59A C59 H59C 109.5 . . ?
H59B C59 H59C 109.5 . . ?
C57 C60 H60A 109.5 . . ?
C57 C60 H60B 109.5 . . ?
C57 C60 H60C 109.5 . . ?
H60A C60 H60B 109.5 . . ?
H60A C60 H60C 109.5 . . ?
H60B C60 H60C 109.5 . . ?
C62 C61 C45 122.2(3) . . ?
C62 C61 C66 117.3(3) . . ?
C66 C61 C45 119.7(3) . . ?
C61 C62 H62 119.3 . . ?
C63 C62 C61 121.5(3) . . ?
C63 C62 H62 119.3 . . ?
C62 C63 H63 119.4 . . ?
C62 C63 C64 121.3(3) . . ?
C64 C63 H63 119.4 . . ?
C63 C64 C65 117.2(3) . . ?
C63 C64 C67 123.0(3) . . ?
C65 C64 C67 119.8(3) . . ?
C64 C65 H65 119.3 . . ?
C66 C65 C64 121.3(3) . . ?
C66 C65 H65 119.3 . . ?
C61 C66 H66 119.3 . . ?
C65 C66 C61 121.5(3) . . ?
C65 C66 H66 119.3 . . ?
C64 C67 C68 108.7(3) . . ?
C64 C67 C69 109.4(3) . . ?
C69 C67 C68 108.0(3) . . ?
C70 C67 C64 112.2(3) . . ?
C70 C67 C68 108.9(4) . . ?
C70 C67 C69 109.5(3) . . ?
C67 C68 H68A 109.5 . . ?
C67 C68 H68B 109.5 . . ?
C67 C68 H68C 109.5 . . ?
H68A C68 H68B 109.5 . . ?
H68A C68 H68C 109.5 . . ?
H68B C68 H68C 109.5 . . ?
C67 C69 H69A 109.5 . . ?
C67 C69 H69B 109.5 . . ?
C67 C69 H69C 109.5 . . ?
H69A C69 H69B 109.5 . . ?
H69A C69 H69C 109.5 . . ?
H69B C69 H69C 109.5 . . ?
C67 C70 H70A 109.5 . . ?
C67 C70 H70B 109.5 . . ?
C67 C70 H70C 109.5 . . ?
H70A C70 H70B 109.5 . . ?
H70A C70 H70C 109.5 . . ?
H70B C70 H70C 109.5 . . ?
C72 C71 S1 119.9(2) . . ?
C76 C71 S1 120.9(2) . . ?
C76 C71 C72 119.2(3) . . ?
C71 C72 H72 120.0 . . ?
C73 C72 C71 120.0(3) . . ?
C73 C72 H72 120.0 . . ?
C72 C73 H73 119.1 . . ?
C74 C73 C72 121.8(3) . . ?
C74 C73 H73 119.1 . . ?
C73 C74 C75 117.3(3) . . ?
C73 C74 C77 121.0(3) . . ?
C75 C74 C77 121.7(3) . . ?
C74 C75 H75 119.1 . . ?
C76 C75 C74 121.8(3) . . ?
C76 C75 H75 119.1 . . ?
C71 C76 C75 119.9(3) . . ?
C71 C76 H76 120.1 . . ?
C75 C76 H76 120.1 . . ?
C74 C77 H77A 109.5 . . ?
C74 C77 H77B 109.5 . . ?
C74 C77 H77C 109.5 . . ?
H77A C77 H77B 109.5 . . ?
H77A C77 H77C 109.5 . . ?
H77B C77 H77C 109.5 . . ?

loop_
_geom_bond_atom_site_label_1
_geom_bond_atom_site_label_2
_geom_bond_distance
_geom_bond_site_symmetry_2
_geom_bond_publ_flag
Ir1 O2 2.1914(19) . ?
Ir1 N1 2.172(2) . ?
Ir1 N2 2.274(2) . ?
Ir1 C1 1.844(3) . ?
Ir1 C22 2.032(3) . ?
Ir1 C52 2.022(3) . ?
S1 O2 1.4938(19) . ?
S1 O3 1.443(2) . ?
S1 O4 1.442(2) . ?
S1 C71 1.776(3) . ?
O1 C1 1.138(4) . ?
N1 C11 1.374(3) . ?
N1 C15 1.358(3) . ?
N2 C41 1.364(4) . ?
N2 C45 1.360(3) . ?
C11 C12 1.378(4) . ?
C11 C21 1.463(3) . ?
C12 H12 0.9500 . ?
C12 C13 1.375(4) . ?
C13 H13 0.9500 . ?
C13 C14 1.384(4) . ?
C14 H14 0.9500 . ?
C14 C15 1.399(4) . ?
C15 C31 1.482(3) . ?
C21 C22 1.404(4) . ?
C21 C26 1.393(3) . ?
C22 C23 1.391(3) . ?
C23 H23 0.9500 . ?
C23 C24 1.401(4) . ?
C24 C25 1.391(4) . ?
C24 C27 1.532(4) . ?
C25 H25 0.9500 . ?
C25 C26 1.388(4) . ?
C26 H26 0.9500 . ?
C27 C28 1.535(5) . ?
C27 C29 1.533(5) . ?
C27 C30 1.519(5) . ?
C28 H28A 0.9800 . ?
C28 H28B 0.9800 . ?
C28 H28C 0.9800 . ?
C29 H29A 0.9800 . ?
C29 H29B 0.9800 . ?
C29 H29C 0.9800 . ?
C30 H30A 0.9800 . ?
C30 H30B 0.9800 . ?
C30 H30C 0.9800 . ?
C31 C32 1.398(4) . ?
C31 C36 1.391(4) . ?
C32 H32 0.9500 . ?
C32 C33 1.385(4) . ?
C33 H33 0.9500 . ?
C33 C34 1.391(4) . ?
C34 C35 1.397(4) . ?
C34 C37 1.537(10) . ?
C34 C37A 1.557(19) . ?
C35 H35 0.9500 . ?
C35 C36 1.387(4) . ?
C36 H36 0.9500 . ?
C37 C38 1.514(12) . ?
C37 C39 1.556(12) . ?
C37 C40 1.510(15) . ?
C37A C38A 1.57(2) . ?
C37A C39A 1.49(2) . ?
C37A C40A 1.50(3) . ?
C38 H38A 0.9800 . ?
C38 H38B 0.9800 . ?
C38 H38C 0.9800 . ?
C38A H38D 0.9800 . ?
C38A H38E 0.9800 . ?
C38A H38F 0.9800 . ?
C39 H39A 0.9800 . ?
C39 H39B 0.9800 . ?
C39 H39C 0.9800 . ?
C39A H39D 0.9800 . ?
C39A H39E 0.9800 . ?
C39A H39F 0.9800 . ?
C40 H40A 0.9800 . ?
C40 H40B 0.9800 . ?
C40 H40C 0.9800 . ?
C40A H40D 0.9800 . ?
C40A H40E 0.9800 . ?
C40A H40F 0.9800 . ?
C41 C42 1.396(4) . ?
C41 C51 1.464(4) . ?
C42 H42 0.9500 . ?
C42 C43 1.377(5) . ?
C43 H43 0.9500 . ?
C43 C44 1.375(5) . ?
C44 H44 0.9500 . ?
C44 C45 1.395(4) . ?
C45 C61 1.477(4) . ?
C51 C52 1.397(4) . ?
C51 C56 1.391(4) . ?
C52 C53 1.395(4) . ?
C53 H53 0.9500 . ?
C53 C54 1.390(4) . ?
C54 C55 1.403(4) . ?
C54 C57 1.532(4) . ?
C55 H55 0.9500 . ?
C55 C56 1.377(4) . ?
C56 H56 0.9500 . ?
C57 C58 1.546(6) . ?
C57 C59 1.517(6) . ?
C57 C60 1.529(5) . ?
C58 H58A 0.9800 . ?
C58 H58B 0.9800 . ?
C58 H58C 0.9800 . ?
C59 H59A 0.9800 . ?
C59 H59B 0.9800 . ?
C59 H59C 0.9800 . ?
C60 H60A 0.9800 . ?
C60 H60B 0.9800 . ?
C60 H60C 0.9800 . ?
C61 C62 1.392(4) . ?
C61 C66 1.396(4) . ?
C62 H62 0.9500 . ?
C62 C63 1.387(4) . ?
C63 H63 0.9500 . ?
C63 C64 1.391(4) . ?
C64 C65 1.405(4) . ?
C64 C67 1.530(4) . ?
C65 H65 0.9500 . ?
C65 C66 1.376(4) . ?
C66 H66 0.9500 . ?
C67 C68 1.540(5) . ?
C67 C69 1.533(5) . ?
C67 C70 1.518(5) . ?
C68 H68A 0.9800 . ?
C68 H68B 0.9800 . ?
C68 H68C 0.9800 . ?
C69 H69A 0.9800 . ?
C69 H69B 0.9800 . ?
C69 H69C 0.9800 . ?
C70 H70A 0.9800 . ?
C70 H70B 0.9800 . ?
C70 H70C 0.9800 . ?
C71 C72 1.385(4) . ?
C71 C76 1.380(4) . ?
C72 H72 0.9500 . ?
C72 C73 1.383(5) . ?
C73 H73 0.9500 . ?
C73 C74 1.378(5) . ?
C74 C75 1.386(5) . ?
C74 C77 1.506(5) . ?
C75 H75 0.9500 . ?
C75 C76 1.382(5) . ?
C76 H76 0.9500 . ?
C77 H77A 0.9800 . ?
C77 H77B 0.9800 . ?
C77 H77C 0.9800 . ?

loop_
_geom_torsion_atom_site_label_1
_geom_torsion_atom_site_label_2
_geom_torsion_atom_site_label_3
_geom_torsion_atom_site_label_4
_geom_torsion
_geom_torsion_site_symmetry_1
_geom_torsion_site_symmetry_2
_geom_torsion_site_symmetry_3
_geom_torsion_site_symmetry_4
_geom_torsion_publ_flag
Ir1 N1 C11 C12 -163.3(2) . . . . ?
Ir1 N1 C11 C21 17.7(3) . . . . ?
Ir1 N1 C15 C14 155.7(2) . . . . ?
Ir1 N1 C15 C31 -36.5(4) . . . . ?
Ir1 N2 C41 C42 163.6(3) . . . . ?
Ir1 N2 C41 C51 -19.2(3) . . . . ?
Ir1 N2 C45 C44 -165.0(2) . . . . ?
Ir1 N2 C45 C61 21.0(4) . . . . ?
Ir1 C22 C23 C24 -165.5(2) . . . . ?
Ir1 C52 C53 C54 171.2(2) . . . . ?
S1 C71 C72 C73 -179.4(3) . . . . ?
S1 C71 C76 C75 178.9(3) . . . . ?
O2 S1 C71 C72 -57.3(3) . . . . ?
O2 S1 C71 C76 121.9(3) . . . . ?
O3 S1 O2 Ir1 -73.15(19) . . . . ?
O3 S1 C71 C72 -176.0(2) . . . . ?
O3 S1 C71 C76 3.2(3) . . . . ?
O4 S1 O2 Ir1 58.6(2) . . . . ?
O4 S1 C71 C72 60.5(3) . . . . ?
O4 S1 C71 C76 -120.3(3) . . . . ?
N1 C11 C12 C13 2.6(4) . . . . ?
N1 C11 C21 C22 -5.8(3) . . . . ?
N1 C11 C21 C26 175.4(2) . . . . ?
N1 C15 C31 C32 149.1(3) . . . . ?
N1 C15 C31 C36 -44.9(4) . . . . ?
N2 C41 C42 C43 5.8(5) . . . . ?
N2 C41 C51 C52 5.8(4) . . . . ?
N2 C41 C51 C56 -169.0(3) . . . . ?
N2 C45 C61 C62 42.6(4) . . . . ?
N2 C45 C61 C66 -148.5(3) . . . . ?
C11 N1 C15 C14 -7.8(4) . . . . ?
C11 N1 C15 C31 160.0(2) . . . . ?
C11 C12 C13 C14 -3.8(4) . . . . ?
C11 C21 C22 Ir1 -10.5(3) . . . . ?
C11 C21 C22 C23 179.3(2) . . . . ?
C11 C21 C26 C25 178.2(3) . . . . ?
C12 C11 C21 C22 175.2(3) . . . . ?
C12 C11 C21 C26 -3.6(4) . . . . ?
C12 C13 C14 C15 -0.7(4) . . . . ?
C13 C14 C15 N1 6.7(4) . . . . ?
C13 C14 C15 C31 -162.0(3) . . . . ?
C14 C15 C31 C32 -42.5(4) . . . . ?
C14 C15 C31 C36 123.6(3) . . . . ?
C15 N1 C11 C12 3.3(4) . . . . ?
C15 N1 C11 C21 -175.7(2) . . . . ?
C15 C31 C32 C33 164.9(3) . . . . ?
C15 C31 C36 C35 -164.0(3) . . . . ?
C21 C11 C12 C13 -178.5(3) . . . . ?
C21 C22 C23 C24 3.0(4) . . . . ?
C22 C21 C26 C25 -0.7(4) . . . . ?
C22 C23 C24 C25 -1.7(4) . . . . ?
C22 C23 C24 C27 176.4(3) . . . . ?
C23 C24 C25 C26 -0.9(4) . . . . ?
C23 C24 C27 C28 -178.9(3) . . . . ?
C23 C24 C27 C29 -59.5(4) . . . . ?
C23 C24 C27 C30 61.3(4) . . . . ?
C24 C25 C26 C21 2.1(4) . . . . ?
C25 C24 C27 C28 -0.9(4) . . . . ?
C25 C24 C27 C29 118.5(3) . . . . ?
C25 C24 C27 C30 -120.7(3) . . . . ?
C26 C21 C22 Ir1 168.4(2) . . . . ?
C26 C21 C22 C23 -1.8(4) . . . . ?
C27 C24 C25 C26 -178.9(3) . . . . ?
C31 C32 C33 C34 -1.3(5) . . . . ?
C32 C31 C36 C35 2.5(4) . . . . ?
C32 C33 C34 C35 2.8(5) . . . . ?
C32 C33 C34 C37 -179.2(5) . . . . ?
C32 C33 C34 C37A -165.1(9) . . . . ?
C33 C34 C35 C36 -1.6(5) . . . . ?
C33 C34 C37 C38 49.6(9) . . . . ?
C33 C34 C37 C39 -66.5(8) . . . . ?
C33 C34 C37 C40 171.0(6) . . . . ?
C33 C34 C37A C38A 90.4(15) . . . . ?
C33 C34 C37A C39A -25.0(16) . . . . ?
C33 C34 C37A C40A -148.7(11) . . . . ?
C34 C35 C36 C31 -1.0(5) . . . . ?
C35 C34 C37 C38 -132.4(7) . . . . ?
C35 C34 C37 C39 111.4(7) . . . . ?
C35 C34 C37 C40 -11.1(10) . . . . ?
C35 C34 C37A C38A -77.1(15) . . . . ?
C35 C34 C37A C39A 167.4(10) . . . . ?
C35 C34 C37A C40A 43.7(16) . . . . ?
C36 C31 C32 C33 -1.3(4) . . . . ?
C37 C34 C35 C36 -179.6(5) . . . . ?
C37A C34 C35 C36 166.6(8) . . . . ?
C41 N2 C45 C44 5.1(4) . . . . ?
C41 N2 C45 C61 -168.9(3) . . . . ?
C41 C42 C43 C44 1.2(5) . . . . ?
C41 C51 C52 Ir1 13.6(3) . . . . ?
C41 C51 C52 C53 -172.3(2) . . . . ?
C41 C51 C56 C55 173.2(3) . . . . ?
C42 C41 C51 C52 -177.0(3) . . . . ?
C42 C41 C51 C56 8.3(5) . . . . ?
C42 C43 C44 C45 -4.9(5) . . . . ?
C43 C44 C45 N2 1.8(5) . . . . ?
C43 C44 C45 C61 176.1(3) . . . . ?
C44 C45 C61 C62 -131.6(3) . . . . ?
C44 C45 C61 C66 37.3(4) . . . . ?
C45 N2 C41 C42 -8.9(4) . . . . ?
C45 N2 C41 C51 168.3(2) . . . . ?
C45 C61 C62 C63 168.8(3) . . . . ?
C45 C61 C66 C65 -168.7(3) . . . . ?
C51 C41 C42 C43 -171.2(3) . . . . ?
C51 C52 C53 C54 -2.1(4) . . . . ?
C52 C51 C56 C55 -1.4(4) . . . . ?
C52 C53 C54 C55 0.4(4) . . . . ?
C52 C53 C54 C57 -173.9(3) . . . . ?
C53 C54 C55 C56 0.8(5) . . . . ?
C53 C54 C57 C58 99.7(4) . . . . ?
C53 C54 C57 C59 -139.5(4) . . . . ?
C53 C54 C57 C60 -18.0(5) . . . . ?
C54 C55 C56 C51 -0.4(5) . . . . ?
C55 C54 C57 C58 -74.6(4) . . . . ?
C55 C54 C57 C59 46.3(5) . . . . ?
C55 C54 C57 C60 167.8(3) . . . . ?
C56 C51 C52 Ir1 -171.5(2) . . . . ?
C56 C51 C52 C53 2.6(4) . . . . ?
C57 C54 C55 C56 175.3(3) . . . . ?
C61 C62 C63 C64 -0.6(5) . . . . ?
C62 C61 C66 C65 0.7(4) . . . . ?
C62 C63 C64 C65 1.1(4) . . . . ?
C62 C63 C64 C67 179.6(3) . . . . ?
C63 C64 C65 C66 -0.8(4) . . . . ?
C63 C64 C67 C68 -118.1(4) . . . . ?
C63 C64 C67 C69 124.2(3) . . . . ?
C63 C64 C67 C70 2.4(5) . . . . ?
C64 C65 C66 C61 -0.2(5) . . . . ?
C65 C64 C67 C68 60.3(4) . . . . ?
C65 C64 C67 C69 -57.4(4) . . . . ?
C65 C64 C67 C70 -179.2(3) . . . . ?
C66 C61 C62 C63 -0.4(4) . . . . ?
C67 C64 C65 C66 -179.3(3) . . . . ?
C71 S1 O2 Ir1 173.53(15) . . . . ?
C71 C72 C73 C74 0.5(5) . . . . ?
C72 C71 C76 C75 -1.9(5) . . . . ?
C72 C73 C74 C75 -1.8(5) . . . . ?
C72 C73 C74 C77 176.6(3) . . . . ?
C73 C74 C75 C76 1.4(6) . . . . ?
C74 C75 C76 C71 0.5(6) . . . . ?
C76 C71 C72 C73 1.4(5) . . . . ?
C77 C74 C75 C76 -177.1(4) . . . . ?
